data_7027391
loop_
_publ_author_name
'Wolf, Justin'
'Manger, Matthias'
'Schmidt, Ulrich'
'Fries, Guido'
'Barth, Dietmar'
'Webernd\"orfer, Birgit'
'Vicic, David A.'
'Jones, William D.'
'Werner, Helmut'

_publ_contact_author
;
        Prof. Dr. Helmut Werner
        Institut f\"ur Anorganische Chemie
        Universit\"at W\"urzburg
        Am Hubland
        D-97074 W\"urzburg
        Deutschland
;
_publ_section_title
;
 A new synthetic route to ligands of the general composition
 R2PCH2ER&#x2032;2 (E&#x2005;=&#x2005;P, As) and some rhodium complexes
 derived thereof
;
_journal_issue 11
_journal_name_full 'Journal of the Chemical Society, Dalton Transactions'
_journal_page_first 1867
_journal_paper_doi 10.1039/a902139f
_journal_year 1999
_chemical_formula_sum 'C33 H62 As P'
_chemical_formula_weight 564.72
_chemical_melting_point 340.15
_chemical_name_systematic
; 
 ? 
;
_space_group_IT_number 152
_symmetry_cell_setting trigonal
_symmetry_Int_Tables_number 152
_symmetry_space_group_name_Hall 'P 31 2"'
_symmetry_space_group_name_H-M 'P 31 2 1'
_atom_sites_solution_hydrogens geom
_atom_sites_solution_primary direct
_atom_sites_solution_secondary difmap
_audit_creation_method SHELXL
_cell_angle_alpha 90.00
_cell_angle_beta 90.00
_cell_angle_gamma 120.00
_cell_formula_units_Z 6
_cell_length_a 10.0640(4)
_cell_length_b 10.0640(4)
_cell_length_c 57.716(4)
_cell_measurement_reflns_used 5000
_cell_measurement_temperature 173(2)
_cell_measurement_theta_max 24.1
_cell_measurement_theta_min 2.34
_cell_volume 5062.5(5)
_computing_cell_refinement 'IPDS (STOE)'
_computing_data_collection 'IPDS (STOE)'
_computing_data_reduction 'IPDS (STOE)'
_computing_structure_refinement 'SHELXL-93 (Sheldrick, 1993)'
_computing_structure_solution 'SHELXS-86 (Sheldrick, 1990)'
_diffrn_ambient_temperature 173(2)
_diffrn_measurement_device 'IPDS (STOE)'
_diffrn_measurement_method 'PSI scans'
_diffrn_radiation_monochromator graphite
_diffrn_radiation_source 'fine-focus sealed tube'
_diffrn_radiation_type 'Mo K\a'
_diffrn_radiation_wavelength 0.71073
_diffrn_reflns_av_R_equivalents 0.0430
_diffrn_reflns_av_sigmaI/netI 0.0853
_diffrn_reflns_limit_h_max 5
_diffrn_reflns_limit_h_min -11
_diffrn_reflns_limit_k_max 11
_diffrn_reflns_limit_k_min 0
_diffrn_reflns_limit_l_max 66
_diffrn_reflns_limit_l_min -58
_diffrn_reflns_number 10185
_diffrn_reflns_theta_max 24.17
_diffrn_reflns_theta_min 2.34
_diffrn_standards_decay_% 0
_diffrn_standards_interval_count 0
_diffrn_standards_number 0
_exptl_absorpt_coefficient_mu 1.071
_exptl_absorpt_correction_type none
_exptl_crystal_colour colourless
_exptl_crystal_density_diffrn 1.111
_exptl_crystal_description prism
_exptl_crystal_F_000 1848
_exptl_crystal_size_max 0.25
_exptl_crystal_size_mid 0.25
_exptl_crystal_size_min 0.1
_refine_diff_density_max 0.373
_refine_diff_density_min -0.410
_refine_diff_density_rms 0.056
_refine_ls_abs_structure_details 'Flack H D (1983), Acta Cryst. A39, 876-881'
_refine_ls_abs_structure_Flack -0.039(13)
_refine_ls_extinction_method none
_refine_ls_goodness_of_fit_all 0.927
_refine_ls_goodness_of_fit_ref 1.016
_refine_ls_hydrogen_treatment refxyz
_refine_ls_matrix_type full
_refine_ls_number_parameters 322
_refine_ls_number_reflns 4857
_refine_ls_number_restraints 0
_refine_ls_restrained_S_all 0.898
_refine_ls_restrained_S_obs 1.016
_refine_ls_R_factor_all 0.0729
_refine_ls_R_factor_gt 0.0418
_refine_ls_shift/esd_mean 0.000
_refine_ls_shift/su_max 0.000
_refine_ls_structure_factor_coef Fsqd
_refine_ls_weighting_details 'w=1/[\s^2^(Fo^2^)+(0.0377P)^2^+0.0000P] where P=(Fo^2^+2Fc^2^)/3'
_refine_ls_weighting_scheme calc
_refine_ls_wR_factor_all 0.0955
_refine_ls_wR_factor_ref 0.0854
_reflns_number_gt 3469
_reflns_number_total 5402
_reflns_observed_criterion >2sigma(I)
_cod_data_source_file 902139fsup1.cif
_cod_data_source_block mm2wb
_cod_depositor_comments
;
The following automatic conversions were performed:

'_chemical_melting_point' value '67_C' was changed to '340.15' - it
was converted from degrees Celsius(C) to Kelvins(K).

Automatic conversion script
Id: cif_fix_values 1891 2012-01-12 08:04:46Z andrius 

The following automatic conversions were performed:

'_refine_ls_weighting_scheme' value 'calc
w=1/[\s^2^(Fo^2^)+(0.0377P)^2^+0.0000P] where P=(Fo^2^+2Fc^2^)/3' was
changed to 'calc'. New tag '_refine_ls_weighting_details' was
created. The value of the new tag was set to
'w=1/[\s^2^(Fo^2^)+(0.0377P)^2^+0.0000P] where P=(Fo^2^+2Fc^2^)/3'.

Automatic conversion script
Id: cif_fix_values 3143 2015-03-26 13:38:13Z robertas 
;
_cod_original_cell_volume 5062.5(4)
_cod_original_sg_symbol_H-M P3121
_cod_database_code 7027391

loop_
_symmetry_equiv_pos_as_xyz
'x, y, z'
'-y, x-y, z+1/3'
'y, x, -z'
'-x+y, -x, z+2/3'
'x-y, -y, -z+2/3'
'-x, -x+y, -z+1/3'

loop_
_atom_site_aniso_label
_atom_site_aniso_U_11
_atom_site_aniso_U_22
_atom_site_aniso_U_33
_atom_site_aniso_U_23
_atom_site_aniso_U_13
_atom_site_aniso_U_12
As 0.0489(3) 0.0562(3) 0.0453(3) -0.0040(3) -0.0013(3) 0.0308(3)
P 0.0431(7) 0.0459(7) 0.0425(8) -0.0011(6) -0.0009(6) 0.0236(6)
C1 0.044(3) 0.062(3) 0.030(2) -0.010(2) -0.005(2) 0.031(2)
C10 0.052(3) 0.051(3) 0.038(3) -0.007(2) -0.007(2) 0.029(2)
C11 0.056(3) 0.049(3) 0.049(3) -0.005(2) -0.007(2) 0.029(2)
C12 0.075(4) 0.068(3) 0.056(4) -0.014(3) -0.002(3) 0.039(3)
C13 0.081(4) 0.087(4) 0.048(4) -0.010(3) 0.004(3) 0.048(4)
C14 0.069(4) 0.070(4) 0.047(3) 0.004(3) 0.009(3) 0.037(3)
C15 0.047(3) 0.061(3) 0.043(3) 0.002(2) 0.010(2) 0.027(2)
C16 0.049(3) 0.051(3) 0.057(3) -0.010(3) -0.009(3) 0.020(3)
C17 0.071(4) 0.097(5) 0.083(4) -0.020(4) -0.025(3) 0.047(3)
C18 0.063(4) 0.058(4) 0.123(6) -0.019(4) -0.004(4) 0.015(3)
C19 0.069(4) 0.115(5) 0.062(4) 0.001(4) 0.027(3) 0.035(4)
C20 0.046(3) 0.043(3) 0.041(3) -0.003(2) -0.004(2) 0.022(2)
C21 0.054(3) 0.054(3) 0.055(3) -0.007(2) -0.008(2) 0.034(3)
C22 0.068(4) 0.065(3) 0.077(4) -0.005(3) -0.009(3) 0.043(3)
C23 0.076(4) 0.052(3) 0.083(4) 0.001(3) -0.007(3) 0.037(3)
C24 0.055(3) 0.043(3) 0.065(4) -0.004(3) -0.004(3) 0.022(2)
C25 0.049(3) 0.046(3) 0.056(3) 0.001(3) 0.003(3) 0.020(2)
C26 0.037(3) 0.052(3) 0.077(4) -0.010(3) -0.002(2) 0.021(2)
C27 0.062(3) 0.065(3) 0.077(4) 0.001(3) 0.016(3) 0.032(3)
C28 0.054(4) 0.086(4) 0.101(5) -0.029(3) -0.003(3) 0.038(3)
C29 0.084(4) 0.053(4) 0.086(5) 0.005(3) -0.004(4) 0.024(3)
C30 0.044(3) 0.046(3) 0.049(3) 0.004(2) -0.002(2) 0.025(2)
C31 0.062(3) 0.049(3) 0.050(3) -0.003(2) -0.007(3) 0.028(3)
C32 0.060(3) 0.043(3) 0.069(4) 0.003(3) -0.005(3) 0.017(3)
C33 0.071(4) 0.051(3) 0.065(4) 0.012(3) -0.005(3) 0.021(3)
C34 0.060(3) 0.052(3) 0.063(4) 0.014(3) -0.007(3) 0.018(3)
C35 0.049(3) 0.050(3) 0.046(3) 0.006(2) -0.003(2) 0.018(3)
C40 0.042(3) 0.041(3) 0.042(3) -0.008(2) -0.003(2) 0.016(2)
C41 0.050(3) 0.063(4) 0.073(4) -0.011(3) -0.004(3) 0.030(3)
C42 0.052(3) 0.068(4) 0.082(4) -0.020(3) -0.012(3) 0.033(3)
C43 0.057(4) 0.064(4) 0.102(5) 0.002(3) 0.004(3) 0.024(3)
C44 0.071(4) 0.052(3) 0.121(6) -0.005(3) -0.006(4) 0.031(3)
C45 0.064(3) 0.040(3) 0.072(4) -0.003(3) -0.002(3) 0.031(3)

loop_
_atom_site_label
_atom_site_type_symbol
_atom_site_fract_x
_atom_site_fract_y
_atom_site_fract_z
_atom_site_U_iso_or_equiv
_atom_site_thermal_displace_type
_atom_site_occupancy
_atom_site_calc_flag
_atom_site_refinement_flags
As As 0.39726(6) 0.44638(6) 0.042792(9) 0.04812(15) Uani 1 d .
P P 0.57262(13) 0.53887(15) 0.08952(2) 0.0432(3) Uani 1 d .
C1 C 0.3811(5) 0.4662(5) 0.07677(7) 0.0433(11) Uani 1 d .
H1A H 0.3440(5) 0.5367(5) 0.07998(7) 0.052 Uiso 1 calc R
H1B H 0.3095(5) 0.3672(5) 0.08341(7) 0.052 Uiso 1 calc R
C10 C 0.5484(5) 0.5608(5) 0.12159(8) 0.0450(12) Uani 1 d .
H10 H 0.5879(5) 0.5029(5) 0.12993(8) 0.054 Uiso 1 calc R
C11 C 0.6490(5) 0.7319(5) 0.12868(8) 0.0500(13) Uani 1 d .
H11 H 0.6144(5) 0.7901(5) 0.11931(8) 0.060 Uiso 1 calc R
C12 C 0.6196(6) 0.7543(6) 0.15414(9) 0.0653(14) Uani 1 d .
H12A H 0.6606(6) 0.7053(6) 0.16399(9) 0.078 Uiso 1 calc R
H12B H 0.6745(6) 0.8632(6) 0.15766(9) 0.078 Uiso 1 calc R
C13 C 0.4510(6) 0.6896(7) 0.15985(10) 0.069(2) Uani 1 d .
H13A H 0.4401(6) 0.7061(7) 0.17613(10) 0.083 Uiso 1 calc R
H13B H 0.4105(6) 0.7427(7) 0.15083(10) 0.083 Uiso 1 calc R
C14 C 0.3609(6) 0.5201(6) 0.15455(9) 0.0610(14) Uani 1 d .
H14 H 0.4037(6) 0.4686(6) 0.16378(9) 0.073 Uiso 1 calc R
C15 C 0.3799(5) 0.4949(6) 0.12891(8) 0.0502(12) Uani 1 d .
H15A H 0.3346(5) 0.5424(6) 0.11963(8) 0.060 Uiso 1 calc R
H15B H 0.3242(5) 0.3857(6) 0.12569(8) 0.060 Uiso 1 calc R
C16 C 0.8203(5) 0.7992(5) 0.12358(9) 0.0546(13) Uani 1 d .
H16 H 0.8285(5) 0.7765(5) 0.10730(9) 0.066 Uiso 1 calc R
C17 C 0.8964(6) 0.7272(7) 0.13791(10) 0.082(2) Uani 1 d .
H17A H 0.8903(43) 0.7461(42) 0.15407(11) 0.122 Uiso 1 calc R
H17B H 1.0021(14) 0.7717(35) 0.1335(5) 0.122 Uiso 1 calc R
H17C H 0.8445(31) 0.6185(10) 0.1352(6) 0.122 Uiso 1 calc R
C18 C 0.9114(7) 0.9748(6) 0.12612(12) 0.088(2) Uani 1 d .
H18A H 1.0154(14) 1.0126(8) 0.1212(7) 0.132 Uiso 1 calc R
H18B H 0.9106(42) 1.0019(6) 0.1420(2) 0.132 Uiso 1 calc R
H18C H 0.8653(30) 1.0194(7) 0.1167(6) 0.132 Uiso 1 calc R
C19 C 0.1899(7) 0.4476(8) 0.16045(10) 0.087(2) Uani 1 d .
H19A H 0.1375(11) 0.3412(14) 0.1562(7) 0.131 Uiso 1 calc R
H19B H 0.1468(13) 0.4996(33) 0.1521(6) 0.131 Uiso 1 calc R
H19C H 0.1783(7) 0.4569(44) 0.17679(15) 0.131 Uiso 1 calc R
C20 C 0.5832(5) 0.3587(5) 0.08800(8) 0.0439(11) Uani 1 d .
H20 H 0.5629(5) 0.3266(5) 0.07175(8) 0.053 Uiso 1 calc R
C21 C 0.7451(5) 0.3833(5) 0.09305(9) 0.0514(13) Uani 1 d .
H21 H 0.7638(5) 0.4036(5) 0.10968(9) 0.062 Uiso 1 calc R
C22 C 0.7430(6) 0.2316(6) 0.08807(10) 0.065(2) Uani 1 d .
H22A H 0.7277(6) 0.2103(6) 0.07160(10) 0.079 Uiso 1 calc R
H22B H 0.8420(6) 0.2439(6) 0.09215(10) 0.079 Uiso 1 calc R
C23 C 0.6182(6) 0.0952(6) 0.10132(10) 0.068(2) Uani 1 d .
H23A H 0.6195(6) 0.0029(6) 0.09689(10) 0.082 Uiso 1 calc R
H23B H 0.6391(6) 0.1109(6) 0.11780(10) 0.082 Uiso 1 calc R
C24 C 0.4604(5) 0.0739(5) 0.09647(9) 0.0555(13) Uani 1 d .
H24 H 0.4371(5) 0.0501(5) 0.07999(9) 0.067 Uiso 1 calc R
C25 C 0.4615(5) 0.2225(5) 0.10180(8) 0.0518(13) Uani 1 d .
H25A H 0.4804(5) 0.2446(5) 0.11822(8) 0.062 Uiso 1 calc R
H25B H 0.3613(5) 0.2093(5) 0.09831(8) 0.062 Uiso 1 calc R
C26 C 0.8762(5) 0.5210(6) 0.08018(9) 0.0558(13) Uani 1 d .
H26 H 0.8700(5) 0.6118(6) 0.08461(9) 0.067 Uiso 1 calc R
C27 C 0.8639(6) 0.5100(6) 0.05401(9) 0.0677(15) Uani 1 d .
H27A H 0.8704(37) 0.4226(22) 0.04889(10) 0.102 Uiso 1 calc R
H27B H 0.9462(22) 0.6015(17) 0.04728(10) 0.102 Uiso 1 calc R
H27C H 0.7674(16) 0.4989(37) 0.04927(10) 0.102 Uiso 1 calc R
C28 C 1.0337(6) 0.5494(6) 0.08829(11) 0.079(2) Uani 1 d .
H28A H 1.0384(16) 0.5544(43) 0.10491(11) 0.118 Uiso 1 calc R
H28B H 1.1128(6) 0.6445(22) 0.0820(5) 0.118 Uiso 1 calc R
H28C H 1.0483(19) 0.4670(23) 0.0831(6) 0.118 Uiso 1 calc R
C29 C 0.3375(7) -0.0593(6) 0.11078(10) 0.079(2) Uani 1 d .
H29A H 0.2383(8) -0.0732(29) 0.1071(5) 0.118 Uiso 1 calc R
H29B H 0.3579(26) -0.0366(20) 0.12698(10) 0.118 Uiso 1 calc R
H29C H 0.3392(30) -0.1516(11) 0.1072(5) 0.118 Uiso 1 calc R
C30 C 0.3375(5) 0.5974(5) 0.03366(8) 0.0452(12) Uani 1 d .
H30 H 0.2457(5) 0.5765(5) 0.04243(8) 0.054 Uiso 1 calc R
C31 C 0.4666(6) 0.7598(5) 0.03975(8) 0.0534(12) Uani 1 d .
H31A H 0.4868(6) 0.7658(5) 0.05626(8) 0.064 Uiso 1 calc R
H31B H 0.5596(6) 0.7804(5) 0.03169(8) 0.064 Uiso 1 calc R
C32 C 0.4245(6) 0.8818(6) 0.03304(9) 0.0610(14) Uani 1 d .
H32A H 0.3380(6) 0.8680(6) 0.04228(9) 0.073 Uiso 1 calc R
H32B H 0.5106(6) 0.9831(6) 0.03626(9) 0.073 Uiso 1 calc R
C33 C 0.3836(6) 0.8696(6) 0.00746(9) 0.0666(15) Uani 1 d .
H33A H 0.4741(6) 0.8960(6) -0.00175(9) 0.080 Uiso 1 calc R
H33B H 0.3502(6) 0.9424(6) 0.00384(9) 0.080 Uiso 1 calc R
C34 C 0.2570(6) 0.7085(5) 0.00110(9) 0.0627(15) Uani 1 d .
H34A H 0.2383(6) 0.7033(5) -0.01545(9) 0.075 Uiso 1 calc R
H34B H 0.1630(6) 0.6865(5) 0.00898(9) 0.075 Uiso 1 calc R
C35 C 0.3004(5) 0.5879(5) 0.00783(8) 0.0512(12) Uani 1 d .
H35A H 0.2159(5) 0.4864(5) 0.00422(8) 0.061 Uiso 1 calc R
H35B H 0.3888(5) 0.6040(5) -0.00112(8) 0.061 Uiso 1 calc R
C40 C 0.2057(5) 0.2528(5) 0.03703(8) 0.0440(11) Uani 1 d .
H40 H 0.1937(5) 0.2448(5) 0.02016(8) 0.053 Uiso 1 calc R
C41 C 0.0560(5) 0.2356(5) 0.04642(10) 0.061(2) Uani 1 d .
H41A H 0.0417(5) 0.3168(5) 0.04011(10) 0.073 Uiso 1 calc R
H41B H 0.0637(5) 0.2474(5) 0.06313(10) 0.073 Uiso 1 calc R
C42 C -0.0851(6) 0.0793(6) 0.04039(11) 0.066(2) Uani 1 d .
H42A H -0.1757(6) 0.0714(6) 0.04763(11) 0.080 Uiso 1 calc R
H42B H -0.1008(6) 0.0716(6) 0.02375(11) 0.080 Uiso 1 calc R
C43 C -0.0620(6) -0.0514(6) 0.04878(12) 0.077(2) Uani 1 d .
H43A H -0.0554(6) -0.0491(6) 0.06555(12) 0.092 Uiso 1 calc R
H43B H -0.1493(6) -0.1489(6) 0.04423(12) 0.092 Uiso 1 calc R
C44 C 0.0828(6) -0.0368(6) 0.03858(12) 0.081(2) Uani 1 d .
H44A H 0.0722(6) -0.0478(6) 0.02188(12) 0.097 Uiso 1 calc R
H44B H 0.0974(6) -0.1188(6) 0.04450(12) 0.097 Uiso 1 calc R
C45 C 0.2228(6) 0.1168(5) 0.04442(10) 0.0568(13) Uani 1 d .
H45A H 0.3120(6) 0.1236(5) 0.03682(10) 0.068 Uiso 1 calc R
H45B H 0.2403(6) 0.1221(5) 0.06101(10) 0.068 Uiso 1 calc R

loop_
_atom_type_symbol
_atom_type_description
_atom_type_scat_dispersion_real
_atom_type_scat_dispersion_imag
_atom_type_scat_source
C C 0.0033 0.0016 'International Tables Vol C Tables 4.2.6.8 and 6.1.1.4'
H H 0.0000 0.0000 'International Tables Vol C Tables 4.2.6.8 and 6.1.1.4'
P P 0.1023 0.0942 'International Tables Vol C Tables 4.2.6.8 and 6.1.1.4'
As As -0.0300 2.0070 'International Tables Vol C Tables 4.2.6.8 and 6.1.1.4'

loop_
_geom_angle_atom_site_label_1
_geom_angle_atom_site_label_2
_geom_angle_atom_site_label_3
_geom_angle
C30 As C40 101.2(2)
C30 As C1 96.6(2)
C40 As C1 100.2(2)
C30 As P 110.45(14)
C40 As P 124.98(14)
C1 As P 34.30(12)
C1 P C20 98.7(2)
C1 P C10 105.5(2)
C20 P C10 103.4(2)
C1 P As 37.48(13)
C20 P As 88.15(15)
C10 P As 142.93(15)
P C1 As 108.2(2)
C15 C10 C11 111.9(4)
C15 C10 P 113.3(3)
C11 C10 P 109.6(3)
C16 C11 C12 112.0(4)
C16 C11 C10 113.9(4)
C12 C11 C10 110.3(4)
C13 C12 C11 113.6(4)
C14 C13 C12 110.6(4)
C13 C14 C15 109.2(4)
C13 C14 C19 112.9(4)
C15 C14 C19 109.8(4)
C14 C15 C10 113.3(4)
C11 C16 C17 113.9(4)
C11 C16 C18 112.5(4)
C17 C16 C18 109.9(4)
C25 C20 C21 110.6(4)
C25 C20 P 115.9(3)
C21 C20 P 113.7(3)
C22 C21 C26 112.4(4)
C22 C21 C20 108.3(4)
C26 C21 C20 114.3(4)
C23 C22 C21 113.3(4)
C24 C23 C22 111.5(4)
C23 C24 C25 109.3(4)
C23 C24 C29 110.7(4)
C25 C24 C29 110.9(4)
C24 C25 C20 112.6(4)
C27 C26 C28 110.9(4)
C27 C26 C21 114.3(4)
C28 C26 C21 111.1(4)
C35 C30 C31 109.9(4)
C35 C30 As 111.9(3)
C31 C30 As 109.8(3)
C32 C31 C30 111.6(4)
C33 C32 C31 110.6(4)
C32 C33 C34 111.6(4)
C33 C34 C35 111.3(4)
C30 C35 C34 110.8(4)
C45 C40 C41 110.3(4)
C45 C40 As 110.4(3)
C41 C40 As 118.4(3)
C40 C41 C42 112.9(4)
C43 C42 C41 110.4(4)
C44 C43 C42 110.4(5)
C43 C44 C45 111.8(5)
C44 C45 C40 112.9(4)

loop_
_geom_bond_atom_site_label_1
_geom_bond_atom_site_label_2
_geom_bond_distance
As C30 1.965(4)
As C40 1.966(4)
As C1 1.986(4)
As P 3.1004(13)
P C1 1.839(4)
P C20 1.870(5)
P C10 1.894(4)
C10 C15 1.539(6)
C10 C11 1.554(6)
C11 C16 1.533(6)
C11 C12 1.538(7)
C12 C13 1.519(7)
C13 C14 1.509(7)
C14 C15 1.530(6)
C14 C19 1.534(7)
C16 C17 1.533(7)
C16 C18 1.538(7)
C20 C25 1.528(6)
C20 C21 1.549(6)
C21 C22 1.543(6)
C21 C26 1.544(7)
C22 C23 1.524(7)
C23 C24 1.518(7)
C24 C25 1.522(6)
C24 C29 1.534(7)
C26 C27 1.515(7)
C26 C28 1.537(6)
C30 C35 1.529(6)
C30 C31 1.536(6)
C31 C32 1.535(7)
C32 C33 1.521(7)
C33 C34 1.523(7)
C34 C35 1.532(6)
C40 C45 1.523(6)
C40 C41 1.527(6)
C41 C42 1.542(6)
C42 C43 1.524(7)
C43 C44 1.510(8)
C44 C45 1.520(7)

loop_
_geom_torsion_atom_site_label_1
_geom_torsion_atom_site_label_2
_geom_torsion_atom_site_label_3
_geom_torsion_atom_site_label_4
_geom_torsion
C30 As P C1 70.8(3)
C40 As P C1 -50.1(3)
C1 As P C1 0.000(1)
C30 As P C20 177.8(2)
C40 As P C20 56.9(2)
C1 As P C20 107.0(3)
C30 As P C10 67.8(3)
C40 As P C10 -53.1(3)
C1 As P C10 -3.0(3)
C20 P C1 As -75.3(2)
C10 P C1 As 178.1(2)
As P C1 As 0.0
C30 As C1 P -117.0(2)
C40 As C1 P 140.3(2)
P As C1 P 0.0
C1 P C10 C15 7.6(4)
C20 P C10 C15 -95.6(3)
As P C10 C15 9.5(5)
C1 P C10 C11 -118.2(3)
C20 P C10 C11 138.6(3)
As P C10 C11 -116.3(3)
C15 C10 C11 C16 175.2(4)
P C10 C11 C16 -58.2(5)
C15 C10 C11 C12 48.2(5)
P C10 C11 C12 174.8(3)
C16 C11 C12 C13 179.8(4)
C10 C11 C12 C13 -52.2(6)
C11 C12 C13 C14 58.4(6)
C12 C13 C14 C15 -58.6(6)
C12 C13 C14 C19 178.8(5)
C13 C14 C15 C10 57.0(5)
C19 C14 C15 C10 -178.6(4)
C11 C10 C15 C14 -52.4(5)
P C10 C15 C14 -177.0(3)
C12 C11 C16 C17 60.3(5)
C10 C11 C16 C17 -65.8(6)
C12 C11 C16 C18 -65.5(6)
C10 C11 C16 C18 168.4(5)
C1 P C20 C25 -61.5(4)
C10 P C20 C25 46.9(4)
As P C20 C25 -97.5(3)
C1 P C20 C21 168.7(3)
C10 P C20 C21 -83.0(4)
As P C20 C21 132.6(3)
C25 C20 C21 C22 55.0(5)
P C20 C21 C22 -172.6(4)
C25 C20 C21 C26 -178.9(4)
P C20 C21 C26 -46.4(5)
C26 C21 C22 C23 177.8(4)
C20 C21 C22 C23 -54.9(6)
C21 C22 C23 C24 56.2(6)
C22 C23 C24 C25 -55.0(6)
C22 C23 C24 C29 -177.4(4)
C23 C24 C25 C20 57.3(5)
C29 C24 C25 C20 179.6(4)
C21 C20 C25 C24 -58.5(5)
P C20 C25 C24 170.2(3)
C22 C21 C26 C27 63.5(5)
C20 C21 C26 C27 -60.4(5)
C22 C21 C26 C28 -62.8(6)
C20 C21 C26 C28 173.2(4)
C40 As C30 C35 -64.8(3)
C1 As C30 C35 -166.7(3)
P As C30 C35 161.0(3)
C40 As C30 C31 172.9(3)
C1 As C30 C31 71.1(3)
P As C30 C31 38.7(3)
C35 C30 C31 C32 56.9(5)
As C30 C31 C32 -179.7(3)
C30 C31 C32 C33 -55.8(6)
C31 C32 C33 C34 54.8(6)
C32 C33 C34 C35 -55.6(6)
C31 C30 C35 C34 -56.8(5)
As C30 C35 C34 -179.0(3)
C33 C34 C35 C30 56.6(6)
C30 As C40 C45 -176.6(3)
C1 As C40 C45 -77.7(4)
P As C40 C45 -51.7(4)
C30 As C40 C41 -48.2(4)
C1 As C40 C41 50.7(4)
P As C40 C41 76.7(4)
C45 C40 C41 C42 -52.3(6)
As C40 C41 C42 179.3(4)
C40 C41 C42 C43 55.3(7)
C41 C42 C43 C44 -56.5(7)
C42 C43 C44 C45 57.1(7)
C43 C44 C45 C40 -55.5(7)
C41 C40 C45 C44 52.1(6)
As C40 C45 C44 -175.3(4)
